data_4319884
loop_
_publ_author_name
'Ray-Kuang Chiang'
'Chi-Chun Huang'
'Ching-Shuei Wur'

_publ_section_title
;
 Hydrothermal Synthesis and Structural Characterization of a Coordination
 Polymer Containing Heptanuclear Co7(\m3-OH)8 Clusters
;
_journal_name_full 'Inorganic Chemistry'
_journal_page_first 3237
_journal_page_last 3239
_journal_paper_doi 10.1021/ic010164w
_journal_volume 40
_journal_year 2001
_chemical_formula_moiety Co7(OH)8(C4N2H10)3(C2O4)3
_chemical_formula_sum 'C18 H38 Co7 N6 O20'
_chemical_formula_weight 1071.05
_chemical_name_systematic
;
  ?
;
_space_group_IT_number 148
_symmetry_cell_setting trigonal
_symmetry_space_group_name_Hall '-R 3'
_symmetry_space_group_name_H-M 'R -3 :H'
_atom_sites_solution_hydrogens geom
_atom_sites_solution_primary direct
_atom_sites_solution_secondary difmap
_audit_creation_method SHELXL-97
_cell_angle_alpha 90.00
_cell_angle_beta 90.00
_cell_angle_gamma 120.00
_cell_formula_units_Z 3
_cell_length_a 14.9903(11)
_cell_length_b 14.9903(11)
_cell_length_c 12.8345(17)
_cell_measurement_reflns_used 512
_cell_measurement_temperature 295(2)
_cell_measurement_theta_max 25
_cell_measurement_theta_min 2.5
_cell_volume 2497.6(4)
_computing_cell_refinement 'Bruker SMART'
_computing_data_collection 'Bruker AMART'
_computing_data_reduction 'Bruker SHELXTL'
_computing_molecular_graphics 'Bruker SHELXTL'
_computing_publication_material 'Bruker SHELXTL'
_computing_structure_refinement 'SHELXL-97 (Sheldrick, 1997)'
_computing_structure_solution 'SHELXS-97 (Sheldrick, 1990)'
_diffrn_ambient_temperature 295(2)
_diffrn_measured_fraction_theta_full 0.980
_diffrn_measured_fraction_theta_max 0.980
_diffrn_measurement_device_type 'CCD area detector'
_diffrn_measurement_method 'phi and omega scans'
_diffrn_radiation_monochromator graphite
_diffrn_radiation_source 'fine-focus sealed tube'
_diffrn_radiation_type MoK\a
_diffrn_radiation_wavelength 0.71073
_diffrn_reflns_av_R_equivalents 0.0379
_diffrn_reflns_av_sigmaI/netI 0.0300
_diffrn_reflns_limit_h_max 19
_diffrn_reflns_limit_h_min -17
_diffrn_reflns_limit_k_max 13
_diffrn_reflns_limit_k_min -19
_diffrn_reflns_limit_l_max 15
_diffrn_reflns_limit_l_min -16
_diffrn_reflns_number 5403
_diffrn_reflns_theta_full 28.27
_diffrn_reflns_theta_max 28.27
_diffrn_reflns_theta_min 2.23
_exptl_absorpt_coefficient_mu 3.491
_exptl_absorpt_correction_T_max 0.9500
_exptl_absorpt_correction_T_min 0.8562
_exptl_absorpt_correction_type empirical
_exptl_absorpt_process_details
;
   The absorption correction was based on symmetry-equivalent reflections
   using the SADABS program. Sheldric, G. M. SADABS; Siemens Analytical
   X-ray Instrument Division: Madison, WI, 1995.
;
_exptl_crystal_colour orange
_exptl_crystal_density_diffrn 2.136
_exptl_crystal_density_meas ?
_exptl_crystal_density_method 'not measured'
_exptl_crystal_description equant
_exptl_crystal_F_000 1611
_exptl_crystal_size_max 0.125
_exptl_crystal_size_mid 0.100
_exptl_crystal_size_min 0.100
_refine_diff_density_max 0.565
_refine_diff_density_min -0.577
_refine_diff_density_rms 0.099
_refine_ls_extinction_coef 0.00000(9)
_refine_ls_extinction_expression Fc^*^=kFc[1+0.001xFc^2^\l^3^/sin(2\q)]^-1/4^
_refine_ls_extinction_method SHELXL
_refine_ls_goodness_of_fit_ref 1.243
_refine_ls_hydrogen_treatment mixed
_refine_ls_matrix_type full
_refine_ls_number_parameters 80
_refine_ls_number_reflns 1349
_refine_ls_number_restraints 0
_refine_ls_restrained_S_all 1.243
_refine_ls_R_factor_all 0.0584
_refine_ls_R_factor_gt 0.0499
_refine_ls_shift/su_max 1.278
_refine_ls_shift/su_mean 0.016
_refine_ls_structure_factor_coef Fsqd
_refine_ls_weighting_details 'calc w=1/[\s^2^(Fo^2^)+(0.0200P)^2^+16.6041P] where P=(Fo^2^+2Fc^2^)/3'
_refine_ls_weighting_scheme calc
_refine_ls_wR_factor_gt 0.0801
_refine_ls_wR_factor_ref 0.0824
_reflns_number_gt 1231
_reflns_number_total 1349
_reflns_threshold_expression >2sigma(I)
_cod_data_source_file ic010164w.cif
_cod_data_source_block H71-2
_cod_depositor_comments
;
The following automatic conversions were performed:

'_symmetry_cell_setting' value 'Trigonal' changed to 'trigonal'
according to the built-in table from CIF Core dictionary named
'cif_core.dic' version 2.4.1 from 2010-06-29.

Automatic conversion script
Id: cif_fix_values 1646 2011-03-28 12:23:43Z adriana 

The following automatic conversions were performed:

'_exptl_crystal_density_meas' value 'not measured' was changed to '?'
- the value is perceived as not measured.

Automatic conversion script
Id: cif_fix_values 3008 2015-01-20 13:52:24Z robertas 
;
_cod_original_sg_symbol_H-M 'R -3'
_cod_database_code 4319884

loop_
_symmetry_equiv_pos_as_xyz
'x, y, z'
'-y, x-y, z'
'-x+y, -x, z'
'x+2/3, y+1/3, z+1/3'
'-y+2/3, x-y+1/3, z+1/3'
'-x+y+2/3, -x+1/3, z+1/3'
'x+1/3, y+2/3, z+2/3'
'-y+1/3, x-y+2/3, z+2/3'
'-x+y+1/3, -x+2/3, z+2/3'
'-x, -y, -z'
'y, -x+y, -z'
'x-y, x, -z'
'-x+2/3, -y+1/3, -z+1/3'
'y+2/3, -x+y+1/3, -z+1/3'
'x-y+2/3, x+1/3, -z+1/3'
'-x+1/3, -y+2/3, -z+2/3'
'y+1/3, -x+y+2/3, -z+2/3'
'x-y+1/3, x+2/3, -z+2/3'

loop_
_atom_site_label
_atom_site_type_symbol
_atom_site_fract_x
_atom_site_fract_y
_atom_site_fract_z
_atom_site_U_iso_or_equiv
_atom_site_adp_type
_atom_site_occupancy
_atom_site_symmetry_multiplicity
_atom_site_calc_flag
_atom_site_refinement_flags
_atom_site_disorder_assembly
_atom_site_disorder_group
Co2 Co -0.11425(4) 0.01720(4) 0.18886(4) 0.01640(16) Uani 1 1 d . . .
Co1 Co 0.0000 0.0000 0.0000 0.0145(3) Uani 1 6 d S . .
O1 O 0.0000 0.0000 0.2717(3) 0.0194(9) Uani 1 3 d S . .
O2 O -0.11488(17) -0.09838(18) 0.10143(18) 0.0171(5) Uani 1 1 d . . .
O3 O -0.1047(2) 0.1433(2) 0.2703(2) 0.0236(6) Uani 1 1 d . . .
O4 O -0.2047(2) 0.0564(2) 0.0906(2) 0.0246(6) Uani 1 1 d . . .
N1 N -0.2377(2) -0.1026(3) 0.2773(2) 0.0269(7) Uani 1 1 d . . .
C1 C -0.1379(3) 0.1916(3) 0.2189(3) 0.0187(7) Uani 1 1 d . . .
C2 C -0.2503(3) -0.0828(4) 0.3860(3) 0.0372(11) Uani 1 1 d . . .
C3 C -0.3370(3) -0.1569(3) 0.2235(3) 0.0337(10) Uani 1 1 d . . .
H1 H -0.2141 -0.1556 0.2840 0.050 Uiso 1 1 d . . .
H3A H -0.3407 -0.1737 0.1536 0.050 Uiso 1 1 d . . .
H3B H -0.3382 -0.0905 0.2143 0.050 Uiso 1 1 d . . .
H2A H -0.1945 -0.0574 0.4239 0.050 Uiso 1 1 d . . .
H2B H -0.2660 -0.0142 0.3871 0.050 Uiso 1 1 d . . .
H4 H 0.0000 0.0000 0.3345 0.050 Uiso 1 3 d S . .
H5 H -0.1686 -0.1393 0.0657 0.050 Uiso 1 1 d . . .

loop_
_atom_site_aniso_label
_atom_site_aniso_U_11
_atom_site_aniso_U_22
_atom_site_aniso_U_33
_atom_site_aniso_U_23
_atom_site_aniso_U_13
_atom_site_aniso_U_12
Co2 0.0144(3) 0.0151(3) 0.0208(3) 0.00121(18) 0.00246(18) 0.0082(2)
Co1 0.0142(3) 0.0142(3) 0.0153(5) 0.000 0.000 0.00708(17)
O1 0.0199(14) 0.0199(14) 0.018(2) 0.000 0.000 0.0100(7)
O2 0.0136(11) 0.0149(11) 0.0207(12) -0.0010(9) -0.0003(9) 0.0054(10)
O3 0.0262(14) 0.0265(14) 0.0240(13) -0.0013(10) -0.0023(10) 0.0176(12)
O4 0.0256(14) 0.0197(13) 0.0314(15) -0.0056(10) -0.0056(11) 0.0135(11)
N1 0.0225(17) 0.0251(17) 0.0253(17) 0.0018(13) 0.0038(13) 0.0060(14)
C1 0.0153(16) 0.0176(17) 0.0241(18) 0.0008(14) 0.0039(14) 0.0089(14)
C2 0.025(2) 0.038(2) 0.024(2) -0.0012(18) 0.0036(16) -0.0029(19)
C3 0.026(2) 0.037(2) 0.0221(18) 0.0031(17) -0.0003(16) 0.0037(18)

loop_
_atom_type_symbol
_atom_type_description
_atom_type_scat_dispersion_real
_atom_type_scat_dispersion_imag
_atom_type_scat_source
C C 0.0033 0.0016 'International Tables Vol C Tables 4.2.6.8 and 6.1.1.4'
H H 0.0000 0.0000 'International Tables Vol C Tables 4.2.6.8 and 6.1.1.4'
N N 0.0061 0.0033 'International Tables Vol C Tables 4.2.6.8 and 6.1.1.4'
O O 0.0106 0.0060 'International Tables Vol C Tables 4.2.6.8 and 6.1.1.4'
Co Co 0.3494 0.9721 'International Tables Vol C Tables 4.2.6.8 and 6.1.1.4'

loop_
_geom_angle_atom_site_label_1
_geom_angle_atom_site_label_2
_geom_angle_atom_site_label_3
_geom_angle
_geom_angle_site_symmetry_1
_geom_angle_site_symmetry_3
_geom_angle_publ_flag
O2 Co2 O2 84.56(13) . 3 ?
O2 Co2 O3 175.57(10) . . ?
O2 Co2 O3 91.07(10) 3 . ?
O2 Co2 O4 99.96(9) . . ?
O2 Co2 O4 89.55(10) 3 . ?
O3 Co2 O4 79.27(10) . . ?
O2 Co2 O1 80.59(10) . . ?
O2 Co2 O1 79.89(9) 3 . ?
O3 Co2 O1 99.36(9) . . ?
O4 Co2 O1 169.34(10) . . ?
O2 Co2 N1 86.85(11) . . ?
O2 Co2 N1 169.32(12) 3 . ?
O3 Co2 N1 97.58(11) . . ?
O4 Co2 N1 98.18(12) . . ?
O1 Co2 N1 92.48(11) . . ?
O2 Co1 O2 95.27(9) 12 2 ?
O2 Co1 O2 180.00(13) 12 3 ?
O2 Co1 O2 84.73(9) 2 3 ?
O2 Co1 O2 84.73(9) 12 10 ?
O2 Co1 O2 95.27(9) 2 10 ?
O2 Co1 O2 95.27(9) 3 10 ?
O2 Co1 O2 84.73(9) 12 11 ?
O2 Co1 O2 180.00(15) 2 11 ?
O2 Co1 O2 95.27(9) 3 11 ?
O2 Co1 O2 84.73(9) 10 11 ?
O2 Co1 O2 95.27(9) 12 . ?
O2 Co1 O2 84.73(9) 2 . ?
O2 Co1 O2 84.73(9) 3 . ?
O2 Co1 O2 180.0(2) 10 . ?
O2 Co1 O2 95.27(9) 11 . ?
Co2 O1 Co2 97.42(12) 3 2 ?
Co2 O1 Co2 97.42(12) 3 . ?
Co2 O1 Co2 97.42(12) 2 . ?
Co2 O2 Co1 95.21(9) . . ?
Co2 O2 Co2 101.41(10) . 2 ?
Co1 O2 Co2 94.28(9) . 2 ?
C1 O3 Co2 112.9(2) . . ?
C1 O4 Co2 112.0(2) 13_455 . ?
C2 N1 C3 111.4(3) . . ?
C2 N1 Co2 118.7(2) . . ?
C3 N1 Co2 115.2(2) . . ?
O3 C1 O4 126.1(3) . 13_455 ?
O3 C1 C1 117.3(4) . 13_455 ?
O4 C1 C1 116.6(4) 13_455 13_455 ?
N1 C2 C3 113.6(4) . 16_445 ?
N1 C3 C2 113.5(3) . 16_445 ?

loop_
_geom_bond_atom_site_label_1
_geom_bond_atom_site_label_2
_geom_bond_distance
_geom_bond_site_symmetry_2
_geom_bond_publ_flag
Co2 O2 2.060(2) . ?
Co2 O2 2.092(2) 3 ?
Co2 O3 2.102(3) . ?
Co2 O4 2.137(3) . ?
Co2 O1 2.138(2) . ?
Co2 N1 2.148(3) . ?
Co1 O2 2.073(2) 12 ?
Co1 O2 2.073(2) 2 ?
Co1 O2 2.073(2) 3 ?
Co1 O2 2.073(2) 10 ?
Co1 O2 2.073(2) 11 ?
Co1 O2 2.073(2) . ?
O1 Co2 2.138(2) 3 ?
O1 Co2 2.138(2) 2 ?
O2 Co2 2.092(2) 2 ?
O3 C1 1.251(4) . ?
O4 C1 1.254(4) 13_455 ?
N1 C2 1.457(5) . ?
N1 C3 1.465(5) . ?
C1 O4 1.254(4) 13_455 ?
C1 C1 1.568(7) 13_455 ?
C2 C3 1.502(6) 16_445 ?
C3 C2 1.502(6) 16_445 ?
